data_4035776
loop_
_publ_author_name
'Wu, Feifei'
'Zhang, Min'
'Zhou, Wei'
'Chen, Wanzhi'
'Liu, Miaochang'
'Wu, Huayue'

_publ_section_title
;
 Copper(I)-Catalyzed N-O Bond Formation through Vinyl Nitrene Mediated
 Pathway under Mild Conditions.
;
_journal_issue 11
_journal_name_full 'The Journal of organic chemistry'
_journal_page_first 5999
_journal_page_last 6005
_journal_paper_doi 10.1021/acs.joc.8b00605
_journal_volume 83
_journal_year 2018
_chemical_formula_sum 'C16 H16 N2 O2'
_chemical_formula_weight 268.31
_space_group_IT_number 2
_space_group_name_Hall '-P 1'
_space_group_name_H-M_alt 'P -1'
_symmetry_cell_setting triclinic
_symmetry_space_group_name_H-M 'P -1'
_atom_sites_solution_hydrogens geom
_atom_sites_solution_primary direct
_atom_sites_solution_secondary difmap
_audit_creation_method SHELXL-97
_cell_angle_alpha 80.053(8)
_cell_angle_beta 84.296(9)
_cell_angle_gamma 86.691(9)
_cell_formula_units_Z 2
_cell_length_a 5.2551(6)
_cell_length_b 8.3833(8)
_cell_length_c 15.9413(16)
_cell_measurement_reflns_used 2414
_cell_measurement_temperature 293(2)
_cell_measurement_theta_max 25.01
_cell_measurement_theta_min 2.98
_cell_volume 687.72(13)
_computing_cell_refinement 'Bruker FRAMBO'
_computing_data_collection 'Bruker FRAMBO'
_computing_data_reduction 'Bruker SAINT'
_computing_molecular_graphics 'Bruker SHELXTL'
_computing_publication_material 'Bruker SHELXTL'
_computing_structure_refinement 'SHELXL-97 (Sheldrick, 1997)'
_computing_structure_solution 'SHELXS-97 (Sheldrick, 1990)'
_diffrn_ambient_temperature 293(2)
_diffrn_measured_fraction_theta_full 0.997
_diffrn_measured_fraction_theta_max 0.997
_diffrn_measurement_device_type 'multiwire proportional'
_diffrn_measurement_method 'phi and omega scans'
_diffrn_radiation_monochromator graphite
_diffrn_radiation_source 'fine-focus sealed tube'
_diffrn_radiation_type MoK\a
_diffrn_radiation_wavelength 0.71073
_diffrn_reflns_av_R_equivalents 0.0323
_diffrn_reflns_av_sigmaI/netI 0.0504
_diffrn_reflns_limit_h_max 5
_diffrn_reflns_limit_h_min -6
_diffrn_reflns_limit_k_max 9
_diffrn_reflns_limit_k_min -8
_diffrn_reflns_limit_l_max 18
_diffrn_reflns_limit_l_min -18
_diffrn_reflns_number 4244
_diffrn_reflns_theta_full 25.01
_diffrn_reflns_theta_max 25.01
_diffrn_reflns_theta_min 2.98
_exptl_absorpt_coefficient_mu 0.087
_exptl_absorpt_correction_T_max 0.9829
_exptl_absorpt_correction_T_min 0.9678
_exptl_absorpt_correction_type multi-scan
_exptl_absorpt_process_details sadabs
_exptl_crystal_colour colorless
_exptl_crystal_density_diffrn 1.296
_exptl_crystal_density_method 'not measured'
_exptl_crystal_description neddle
_exptl_crystal_F_000 284
_exptl_crystal_size_max 0.38
_exptl_crystal_size_mid 0.26
_exptl_crystal_size_min 0.20
_refine_diff_density_max 0.186
_refine_diff_density_min -0.201
_refine_diff_density_rms 0.044
_refine_ls_extinction_method none
_refine_ls_goodness_of_fit_ref 1.017
_refine_ls_hydrogen_treatment mixed
_refine_ls_matrix_type full
_refine_ls_number_parameters 186
_refine_ls_number_reflns 2414
_refine_ls_number_restraints 0
_refine_ls_restrained_S_all 1.017
_refine_ls_R_factor_all 0.0684
_refine_ls_R_factor_gt 0.0498
_refine_ls_shift/su_max 0.000
_refine_ls_shift/su_mean 0.000
_refine_ls_structure_factor_coef Fsqd
_refine_ls_weighting_details 'calc w=1/[\s^2^(Fo^2^)+(0.0690P)^2^+0.0000P] where P=(Fo^2^+2Fc^2^)/3'
_refine_ls_weighting_scheme calc
_refine_ls_wR_factor_gt 0.1236
_refine_ls_wR_factor_ref 0.1412
_reflns_number_gt 1762
_reflns_number_total 2414
_reflns_threshold_expression >2sigma(I)
_cod_data_source_file jo8b00605_si_002.cif
_cod_data_source_block 2
_cod_depositor_comments
;
The following automatic conversions were performed:

data item '_symmetry_cell_setting' value 'Triclinic' was changed to
'triclinic' in accordance with the
/home/data/users/saulius/crontab/automatic-downloads/current/ACS/lib/dictionaries/cif_core.dic
dictionary named 'cif_core.dic' version 2.4.2 last updated on
2011-04-26.

Automatic conversion script
Id: cif_fix_values 6909 2019-04-08 15:41:33Z antanas 
;
_cod_original_cell_volume 687.72(12)
_cod_original_sg_symbol_H-M P-1
_cod_database_code 4035776

loop_
_symmetry_equiv_pos_as_xyz
'x, y, z'
'-x, -y, -z'

loop_
_atom_site_label
_atom_site_type_symbol
_atom_site_fract_x
_atom_site_fract_y
_atom_site_fract_z
_atom_site_U_iso_or_equiv
_atom_site_adp_type
_atom_site_occupancy
_atom_site_symmetry_multiplicity
_atom_site_calc_flag
_atom_site_refinement_flags
O1 O 0.5255(3) 1.04643(15) 0.09964(9) 0.0534(4) Uani 1 1 d .
O2 O 1.3359(3) 0.86992(17) 0.36581(9) 0.0511(4) Uani 1 1 d .
N2 N 0.9181(3) 0.9139(2) 0.34600(11) 0.0424(4) Uani 1 1 d .
N1 N 0.6592(3) 1.09187(18) 0.16401(10) 0.0426(4) Uani 1 1 d .
C3 C 0.8236(3) 0.8088(2) 0.17452(11) 0.0370(5) Uani 1 1 d .
C2 C 0.8011(3) 0.9736(2) 0.19769(12) 0.0373(5) Uani 1 1 d .
C11 C 1.0387(4) 0.7662(2) 0.48159(12) 0.0385(5) Uani 1 1 d .
C10 C 1.1105(4) 0.8541(2) 0.39309(12) 0.0382(5) Uani 1 1 d .
C9 C 0.9622(4) 1.0155(2) 0.26337(12) 0.0452(5) Uani 1 1 d .
H9A H 1.1415 1.0047 0.2430 0.054 Uiso 1 1 calc R
H9B H 0.9251 1.1277 0.2696 0.054 Uiso 1 1 calc R
C4 C 1.0331(4) 0.7638(2) 0.12266(14) 0.0479(5) Uani 1 1 d .
H4 H 1.1626 0.8360 0.1036 0.058 Uiso 1 1 calc R
C12 C 0.8149(4) 0.8011(3) 0.52934(13) 0.0480(5) Uani 1 1 d .
H12 H 0.6988 0.8807 0.5063 0.058 Uiso 1 1 calc R
C16 C 1.2092(4) 0.6480(2) 0.51685(13) 0.0482(5) Uani 1 1 d .
H16 H 1.3620 0.6255 0.4856 0.058 Uiso 1 1 calc R
C7 C 0.6579(4) 0.5468(2) 0.17961(14) 0.0503(6) Uani 1 1 d .
H7 H 0.5310 0.4731 0.1993 0.060 Uiso 1 1 calc R
C8 C 0.6368(4) 0.6982(2) 0.20314(13) 0.0450(5) Uani 1 1 d .
H8 H 0.4956 0.7258 0.2385 0.054 Uiso 1 1 calc R
C6 C 0.8639(4) 0.5044(2) 0.12758(14) 0.0492(5) Uani 1 1 d .
H6 H 0.8769 0.4024 0.1116 0.059 Uiso 1 1 calc R
C13 C 0.7638(4) 0.7170(3) 0.61185(14) 0.0583(6) Uani 1 1 d .
H13 H 0.6145 0.7418 0.6444 0.070 Uiso 1 1 calc R
C14 C 0.9322(5) 0.5976(3) 0.64561(14) 0.0609(7) Uani 1 1 d .
H14 H 0.8957 0.5402 0.7005 0.073 Uiso 1 1 calc R
C5 C 1.0508(4) 0.6128(3) 0.09916(15) 0.0535(6) Uani 1 1 d .
H5 H 1.1911 0.5843 0.0636 0.064 Uiso 1 1 calc R
C15 C 1.1542(5) 0.5629(3) 0.59830(14) 0.0581(6) Uani 1 1 d .
H15 H 1.2683 0.4818 0.6211 0.070 Uiso 1 1 calc R
C1 C 0.3779(4) 1.1832(2) 0.06247(14) 0.0577(6) Uani 1 1 d .
H1A H 0.2645 1.2221 0.1062 0.086 Uiso 1 1 calc R
H1B H 0.2795 1.1526 0.0206 0.086 Uiso 1 1 calc R
H1C H 0.4899 1.2673 0.0355 0.086 Uiso 1 1 calc R
H2 H 0.774(4) 0.897(2) 0.3647(12) 0.032(5) Uiso 1 1 d .

loop_
_atom_site_aniso_label
_atom_site_aniso_U_11
_atom_site_aniso_U_22
_atom_site_aniso_U_33
_atom_site_aniso_U_23
_atom_site_aniso_U_13
_atom_site_aniso_U_12
O1 0.0622(10) 0.0413(8) 0.0617(9) -0.0094(7) -0.0349(8) 0.0077(7)
O2 0.0336(8) 0.0683(10) 0.0493(9) -0.0050(7) -0.0036(7) 0.0015(7)
N2 0.0324(10) 0.0519(11) 0.0428(10) -0.0047(8) -0.0083(9) -0.0022(8)
N1 0.0461(10) 0.0372(9) 0.0464(10) -0.0069(7) -0.0146(8) -0.0013(7)
C3 0.0337(10) 0.0382(10) 0.0389(11) -0.0019(8) -0.0130(9) 0.0024(8)
C2 0.0373(10) 0.0358(10) 0.0381(10) -0.0028(8) -0.0053(9) -0.0026(8)
C11 0.0345(10) 0.0433(11) 0.0407(11) -0.0116(9) -0.0099(9) -0.0035(8)
C10 0.0337(11) 0.0396(11) 0.0439(11) -0.0131(9) -0.0073(9) 0.0010(8)
C9 0.0472(12) 0.0423(11) 0.0478(12) -0.0044(9) -0.0155(10) -0.0060(9)
C4 0.0401(11) 0.0443(12) 0.0589(13) -0.0064(10) -0.0038(10) -0.0063(9)
C12 0.0411(12) 0.0578(13) 0.0461(12) -0.0111(10) -0.0068(10) 0.0007(10)
C16 0.0393(11) 0.0548(13) 0.0508(13) -0.0076(10) -0.0096(10) 0.0018(9)
C7 0.0504(13) 0.0405(12) 0.0596(14) -0.0042(10) -0.0070(11) -0.0080(10)
C8 0.0408(11) 0.0444(12) 0.0484(12) -0.0065(9) -0.0005(9) -0.0008(9)
C6 0.0545(13) 0.0406(12) 0.0554(13) -0.0119(10) -0.0150(11) 0.0032(10)
C13 0.0475(13) 0.0847(17) 0.0450(13) -0.0173(12) 0.0028(11) -0.0138(12)
C14 0.0620(15) 0.0769(17) 0.0434(12) 0.0008(12) -0.0118(12) -0.0216(13)
C5 0.0450(12) 0.0567(14) 0.0597(14) -0.0177(11) -0.0003(11) 0.0065(10)
C15 0.0579(15) 0.0619(14) 0.0525(13) 0.0038(11) -0.0177(12) -0.0054(11)
C1 0.0583(14) 0.0499(13) 0.0622(14) 0.0029(11) -0.0209(12) 0.0098(10)

loop_
_atom_type_symbol
_atom_type_description
_atom_type_scat_dispersion_real
_atom_type_scat_dispersion_imag
_atom_type_scat_source
C C 0.0033 0.0016 'International Tables Vol C Tables 4.2.6.8 and 6.1.1.4'
H H 0.0000 0.0000 'International Tables Vol C Tables 4.2.6.8 and 6.1.1.4'
N N 0.0061 0.0033 'International Tables Vol C Tables 4.2.6.8 and 6.1.1.4'
O O 0.0106 0.0060 'International Tables Vol C Tables 4.2.6.8 and 6.1.1.4'

loop_
_geom_angle_atom_site_label_1
_geom_angle_atom_site_label_2
_geom_angle_atom_site_label_3
_geom_angle
N1 O1 C1 108.64(14)
C10 N2 C9 122.07(17)
C2 N1 O1 110.93(15)
C8 C3 C4 118.55(18)
C8 C3 C2 121.16(17)
C4 C3 C2 120.28(16)
N1 C2 C3 125.61(16)
N1 C2 C9 114.13(17)
C3 C2 C9 120.21(16)
C16 C11 C12 119.31(18)
C16 C11 C10 117.66(18)
C12 C11 C10 123.00(17)
O2 C10 N2 122.21(18)
O2 C10 C11 120.82(16)
N2 C10 C11 116.96(16)
N2 C9 C2 113.00(15)
C5 C4 C3 120.37(18)
C11 C12 C13 119.8(2)
C11 C16 C15 120.4(2)
C6 C7 C8 120.52(19)
C3 C8 C7 120.45(19)
C7 C6 C5 119.5(2)
C14 C13 C12 120.4(2)
C15 C14 C13 119.8(2)
C6 C5 C4 120.6(2)
C14 C15 C16 120.2(2)

loop_
_geom_bond_atom_site_label_1
_geom_bond_atom_site_label_2
_geom_bond_distance
O1 N1 1.4145(19)
O1 C1 1.422(2)
O2 C10 1.227(2)
N2 C10 1.342(2)
N2 C9 1.445(2)
N1 C2 1.280(2)
C3 C8 1.379(3)
C3 C4 1.384(3)
C3 C2 1.486(3)
C2 C9 1.508(3)
C11 C16 1.381(3)
C11 C12 1.381(3)
C11 C10 1.498(3)
C4 C5 1.377(3)
C12 C13 1.390(3)
C16 C15 1.381(3)
C7 C6 1.366(3)
C7 C8 1.380(3)
C6 C5 1.367(3)
C13 C14 1.372(3)
C14 C15 1.370(3)
